data_1513772
loop_
_publ_author_name
'Wolf, William J.'
'Winston, Matthew S.'
'Toste, F. Dean'

_publ_section_title
;
 Exceptionally fast carbon-carbon bond reductive elimination from
 gold(III).
;
_journal_issue 2
_journal_name_full 'Nature chemistry'
_journal_page_first 159
_journal_page_last 164
_journal_paper_doi 10.1038/nchem.1822
_journal_volume 6
_journal_year 2014
_chemical_formula_sum 'C37 H30 Au2 F2 P2'
_chemical_formula_weight 968.48
_chemical_name_systematic
;
 ?
;
_space_group_IT_number 15
_symmetry_cell_setting monoclinic
_symmetry_space_group_name_Hall '-C 2yc'
_symmetry_space_group_name_H-M 'C 1 2/c 1'
_atom_sites_solution_hydrogens geom
_atom_sites_solution_primary direct
_atom_sites_solution_secondary difmap
_audit_creation_method SHELXL-97
_cell_angle_alpha 90.00
_cell_angle_beta 98.385(2)
_cell_angle_gamma 90.00
_cell_formula_units_Z 4
_cell_length_a 16.1721(8)
_cell_length_b 10.6985(6)
_cell_length_c 18.0543(10)
_cell_measurement_reflns_used 9929
_cell_measurement_temperature 100(2)
_cell_measurement_theta_max 25.40
_cell_measurement_theta_min 2.28
_cell_volume 3090.3(3)
_computing_cell_refinement 'Bruker SAINT'
_computing_data_collection 'Bruker APEX2'
_computing_data_reduction 'Bruker SAINT'
_computing_molecular_graphics ORTEP-32
_computing_publication_material WinGX
_computing_structure_refinement 'SHELXL-97 (Sheldrick, 2008)'
_computing_structure_solution 'SHELXS-97 (Sheldrick, 2008)'
_diffrn_ambient_temperature 100(2)
_diffrn_detector_area_resol_mean 8.366
_diffrn_measured_fraction_theta_full 1.000
_diffrn_measured_fraction_theta_max 0.998
_diffrn_measurement_device_type 'Bruker APEX-II CCD'
_diffrn_measurement_method 'phi and omega scans'
_diffrn_radiation_monochromator 'QUAZAR multilayer mirrors'
_diffrn_radiation_source 'microfocus sealed tube'
_diffrn_radiation_type MoK\a
_diffrn_radiation_wavelength 0.71073
_diffrn_reflns_av_R_equivalents 0.0268
_diffrn_reflns_av_sigmaI/netI 0.0144
_diffrn_reflns_limit_h_max 19
_diffrn_reflns_limit_h_min -19
_diffrn_reflns_limit_k_max 12
_diffrn_reflns_limit_k_min -10
_diffrn_reflns_limit_l_max 21
_diffrn_reflns_limit_l_min -21
_diffrn_reflns_number 24190
_diffrn_reflns_theta_full 25.00
_diffrn_reflns_theta_max 25.40
_diffrn_reflns_theta_min 2.28
_exptl_absorpt_coefficient_mu 9.626
_exptl_absorpt_correction_T_max 0.6447
_exptl_absorpt_correction_T_min 0.4461
_exptl_absorpt_correction_type multi-scan
_exptl_absorpt_process_details SADABS
_exptl_crystal_colour colourless
_exptl_crystal_density_diffrn 2.082
_exptl_crystal_density_method 'not measured'
_exptl_crystal_description block
_exptl_crystal_F_000 1832
_exptl_crystal_size_max 0.10
_exptl_crystal_size_mid 0.10
_exptl_crystal_size_min 0.05
_refine_diff_density_max 0.752
_refine_diff_density_min -0.379
_refine_diff_density_rms 0.069
_refine_ls_extinction_method none
_refine_ls_goodness_of_fit_ref 1.081
_refine_ls_hydrogen_treatment constr
_refine_ls_matrix_type full
_refine_ls_number_parameters 195
_refine_ls_number_reflns 2841
_refine_ls_number_restraints 0
_refine_ls_restrained_S_all 1.081
_refine_ls_R_factor_all 0.0124
_refine_ls_R_factor_gt 0.0117
_refine_ls_shift/su_max 0.002
_refine_ls_shift/su_mean 0.000
_refine_ls_structure_factor_coef Fsqd
_refine_ls_weighting_details 'calc w=1/[\s^2^(Fo^2^)+(0.0105P)^2^+5.8740P] where P=(Fo^2^+2Fc^2^)/3'
_refine_ls_weighting_scheme calc
_refine_ls_wR_factor_gt 0.0283
_refine_ls_wR_factor_ref 0.0287
_reflns_number_gt 2754
_reflns_number_total 2841
_reflns_threshold_expression >2sigma(I)
_cod_data_source_file nchem.1822-s3.cif
_cod_data_source_block shelxl
_cod_depositor_comments
;
The following automatic conversions were performed:

'_symmetry_cell_setting' value 'Monoclinic' changed to 'monoclinic'
according to
/usr/data/users/saulius/automatic-downloads/current/Nature/lib/dictionaries/cif_core.dic
dictionary named 'cif_core.dic' version 2.4.2 from 2011-04-26.

Automatic conversion script
Id: cif_fix_values 2281 2013-09-26 08:29:07Z andrius 
;
_cod_original_sg_symbol_H-M C2/c
_cod_database_code 1513772

loop_
_symmetry_equiv_pos_as_xyz
'x, y, z'
'-x, y, -z+1/2'
'x+1/2, y+1/2, z'
'-x+1/2, y+1/2, -z+1/2'
'-x, -y, -z'
'x, -y, z-1/2'
'-x+1/2, -y+1/2, -z'
'x+1/2, -y+1/2, z-1/2'

loop_
_atom_site_label
_atom_site_type_symbol
_atom_site_fract_x
_atom_site_fract_y
_atom_site_fract_z
_atom_site_U_iso_or_equiv
_atom_site_adp_type
_atom_site_occupancy
_atom_site_symmetry_multiplicity
_atom_site_calc_flag
_atom_site_refinement_flags
C1 C 1.0000 0.0023(3) 0.2500 0.0211(7) Uani 1 2 d S
H1A H 1.0368 -0.0521 0.2849 0.025 Uiso 0.50 1 calc PR
H1B H 0.9632 -0.0521 0.2151 0.025 Uiso 0.50 1 calc PR
C2 C 1.05761(13) 0.4544(2) 0.36742(13) 0.0185(5) Uani 1 1 d .
C3 C 1.08717(14) 0.5316(2) 0.31403(13) 0.0209(5) Uani 1 1 d .
H3 H 1.0771 0.5075 0.2629 0.025 Uiso 1 1 calc R
C4 C 1.13057(14) 0.6419(2) 0.33321(14) 0.0240(5) Uani 1 1 d .
H4 H 1.1500 0.6925 0.2961 0.029 Uiso 1 1 calc R
C5 C 1.14442(14) 0.6754(2) 0.40707(14) 0.0236(5) Uani 1 1 d .
C6 C 1.11839(15) 0.6047(2) 0.46221(14) 0.0245(5) Uani 1 1 d .
H6 H 1.1291 0.6298 0.5132 0.029 Uiso 1 1 calc R
C7 C 1.07536(14) 0.4938(2) 0.44116(13) 0.0220(5) Uani 1 1 d .
H7 H 1.0575 0.4433 0.4791 0.026 Uiso 1 1 calc R
C8 C 0.83659(13) 0.1042(2) 0.24082(12) 0.0163(5) Uani 1 1 d .
C9 C 0.80557(14) 0.2164(2) 0.20918(13) 0.0180(5) Uani 1 1 d .
H9 H 0.8348 0.2921 0.2221 0.022 Uiso 1 1 calc R
C10 C 0.73168(15) 0.2179(2) 0.15853(14) 0.0230(5) Uani 1 1 d .
H10 H 0.7109 0.2945 0.1366 0.028 Uiso 1 1 calc R
C11 C 0.68865(15) 0.1077(2) 0.14018(13) 0.0252(5) Uani 1 1 d .
H11 H 0.6380 0.1089 0.1061 0.030 Uiso 1 1 calc R
C12 C 0.71918(15) -0.0043(2) 0.17142(13) 0.0243(5) Uani 1 1 d .
H12 H 0.6896 -0.0799 0.1586 0.029 Uiso 1 1 calc R
C13 C 0.79285(14) -0.0061(2) 0.22134(13) 0.0203(5) Uani 1 1 d .
H13 H 0.8138 -0.0832 0.2425 0.024 Uiso 1 1 calc R
C14 C 0.91466(13) 0.0036(2) 0.38165(12) 0.0155(4) Uani 1 1 d .
C15 C 0.84715(13) 0.0382(2) 0.41745(12) 0.0182(5) Uani 1 1 d .
H15 H 0.8131 0.1070 0.3991 0.022 Uiso 1 1 calc R
C16 C 0.82931(14) -0.0272(2) 0.47962(13) 0.0212(5) Uani 1 1 d .
H16 H 0.7825 -0.0041 0.5028 0.025 Uiso 1 1 calc R
C17 C 0.87964(14) -0.1260(2) 0.50793(13) 0.0220(5) Uani 1 1 d .
H17 H 0.8675 -0.1707 0.5505 0.026 Uiso 1 1 calc R
C18 C 0.94785(14) -0.1592(2) 0.47361(13) 0.0223(5) Uani 1 1 d .
H18 H 0.9829 -0.2262 0.4933 0.027 Uiso 1 1 calc R
C19 C 0.96529(13) -0.0955(2) 0.41082(13) 0.0199(5) Uani 1 1 d .
H19 H 1.0119 -0.1195 0.3876 0.024 Uiso 1 1 calc R
F1 F 1.18787(10) 0.78333(13) 0.42631(9) 0.0364(4) Uani 1 1 d .
P1 P 0.93564(3) 0.09982(5) 0.30353(3) 0.01480(12) Uani 1 1 d .
Au1 Au 0.996367(5) 0.289961(7) 0.336352(4) 0.01541(4) Uani 1 1 d .

loop_
_atom_site_aniso_label
_atom_site_aniso_U_11
_atom_site_aniso_U_22
_atom_site_aniso_U_33
_atom_site_aniso_U_23
_atom_site_aniso_U_13
_atom_site_aniso_U_12
C1 0.0214(16) 0.0159(17) 0.0278(18) 0.000 0.0099(14) 0.000
C2 0.0162(10) 0.0152(11) 0.0237(12) -0.0005(10) 0.0017(9) 0.0018(9)
C3 0.0229(12) 0.0198(13) 0.0200(12) -0.0030(10) 0.0038(9) -0.0013(10)
C4 0.0246(12) 0.0216(13) 0.0263(13) 0.0017(11) 0.0060(10) -0.0027(10)
C5 0.0192(11) 0.0163(12) 0.0346(15) -0.0048(11) 0.0007(10) -0.0002(10)
C6 0.0271(12) 0.0262(14) 0.0196(12) -0.0062(10) 0.0009(10) 0.0013(10)
C7 0.0240(12) 0.0213(12) 0.0211(12) 0.0038(10) 0.0052(10) 0.0020(10)
C8 0.0174(10) 0.0186(12) 0.0138(11) -0.0004(9) 0.0051(9) -0.0003(9)
C9 0.0212(11) 0.0164(12) 0.0175(12) -0.0012(9) 0.0069(9) 0.0007(9)
C10 0.0271(13) 0.0234(14) 0.0186(12) 0.0035(10) 0.0031(10) 0.0075(10)
C11 0.0243(12) 0.0337(15) 0.0157(12) -0.0024(11) -0.0030(9) 0.0022(11)
C12 0.0284(13) 0.0239(13) 0.0201(12) -0.0021(10) 0.0014(10) -0.0050(10)
C13 0.0262(12) 0.0174(12) 0.0171(12) 0.0013(9) 0.0020(9) 0.0005(9)
C14 0.0157(10) 0.0144(11) 0.0155(11) -0.0018(9) -0.0002(8) -0.0042(9)
C15 0.0179(11) 0.0178(12) 0.0186(12) -0.0005(9) 0.0013(9) 0.0013(9)
C16 0.0216(11) 0.0257(13) 0.0170(12) -0.0036(10) 0.0056(9) -0.0026(10)
C17 0.0264(12) 0.0235(13) 0.0155(11) 0.0027(10) 0.0009(9) -0.0053(10)
C18 0.0249(12) 0.0202(13) 0.0203(12) 0.0040(10) -0.0013(9) 0.0017(10)
C19 0.0165(11) 0.0203(12) 0.0226(12) -0.0013(10) 0.0020(9) 0.0009(9)
F1 0.0424(9) 0.0238(8) 0.0425(10) -0.0099(7) 0.0043(8) -0.0132(6)
P1 0.0151(3) 0.0129(3) 0.0167(3) 0.0004(2) 0.0034(2) 0.0002(2)
Au1 0.01637(5) 0.01368(6) 0.01628(6) -0.00007(3) 0.00271(4) -0.00068(3)

loop_
_atom_type_symbol
_atom_type_description
_atom_type_scat_dispersion_real
_atom_type_scat_dispersion_imag
_atom_type_scat_source
C C 0.0033 0.0016 'International Tables Vol C Tables 4.2.6.8 and 6.1.1.4'
H H 0.0000 0.0000 'International Tables Vol C Tables 4.2.6.8 and 6.1.1.4'
F F 0.0171 0.0103 'International Tables Vol C Tables 4.2.6.8 and 6.1.1.4'
P P 0.1023 0.0942 'International Tables Vol C Tables 4.2.6.8 and 6.1.1.4'
Au Au -2.0133 8.8022 'International Tables Vol C Tables 4.2.6.8 and 6.1.1.4'

loop_
_geom_angle_atom_site_label_1
_geom_angle_atom_site_label_2
_geom_angle_atom_site_label_3
_geom_angle
_geom_angle_site_symmetry_1
_geom_angle_site_symmetry_3
P1 C1 P1 111.08(17) 2_755 .
P1 C1 H1A 109.4 2_755 .
P1 C1 H1A 109.4 . .
P1 C1 H1B 109.4 2_755 .
P1 C1 H1B 109.4 . .
H1A C1 H1B 108.0 . .
C7 C2 C3 115.9(2) . .
C7 C2 Au1 123.13(17) . .
C3 C2 Au1 120.94(17) . .
C4 C3 C2 122.5(2) . .
C4 C3 H3 118.7 . .
C2 C3 H3 118.7 . .
C5 C4 C3 118.0(2) . .
C5 C4 H4 121.0 . .
C3 C4 H4 121.0 . .
C6 C5 C4 122.8(2) . .
C6 C5 F1 118.9(2) . .
C4 C5 F1 118.2(2) . .
C5 C6 C7 117.8(2) . .
C5 C6 H6 121.1 . .
C7 C6 H6 121.1 . .
C2 C7 C6 123.0(2) . .
C2 C7 H7 118.5 . .
C6 C7 H7 118.5 . .
C9 C8 C13 119.2(2) . .
C9 C8 P1 120.60(17) . .
C13 C8 P1 120.16(17) . .
C8 C9 C10 120.2(2) . .
C8 C9 H9 119.9 . .
C10 C9 H9 119.9 . .
C11 C10 C9 120.0(2) . .
C11 C10 H10 120.0 . .
C9 C10 H10 120.0 . .
C12 C11 C10 120.2(2) . .
C12 C11 H11 119.9 . .
C10 C11 H11 119.9 . .
C11 C12 C13 119.9(2) . .
C11 C12 H12 120.0 . .
C13 C12 H12 120.0 . .
C12 C13 C8 120.6(2) . .
C12 C13 H13 119.7 . .
C8 C13 H13 119.7 . .
C19 C14 C15 118.8(2) . .
C19 C14 P1 123.90(17) . .
C15 C14 P1 117.14(17) . .
C16 C15 C14 120.6(2) . .
C16 C15 H15 119.7 . .
C14 C15 H15 119.7 . .
C17 C16 C15 120.2(2) . .
C17 C16 H16 119.9 . .
C15 C16 H16 119.9 . .
C16 C17 C18 119.5(2) . .
C16 C17 H17 120.2 . .
C18 C17 H17 120.2 . .
C19 C18 C17 120.6(2) . .
C19 C18 H18 119.7 . .
C17 C18 H18 119.7 . .
C18 C19 C14 120.3(2) . .
C18 C19 H19 119.9 . .
C14 C19 H19 119.9 . .
C14 P1 C8 104.48(10) . .
C14 P1 C1 105.66(11) . .
C8 P1 C1 101.61(7) . .
C14 P1 Au1 114.96(7) . .
C8 P1 Au1 116.18(7) . .
C1 P1 Au1 112.53(8) . .
C2 Au1 P1 176.46(6) . .
C2 Au1 Au1 100.65(6) . 2_755
P1 Au1 Au1 79.647(14) . 2_755

loop_
_geom_bond_atom_site_label_1
_geom_bond_atom_site_label_2
_geom_bond_distance
_geom_bond_site_symmetry_2
C1 P1 1.8436(19) 2_755
C1 P1 1.8436(19) .
C1 H1A 0.9900 .
C1 H1B 0.9900 .
C2 C7 1.386(3) .
C2 C3 1.405(3) .
C2 Au1 2.056(2) .
C3 C4 1.392(3) .
C3 H3 0.9500 .
C4 C5 1.367(3) .
C4 H4 0.9500 .
C5 C6 1.365(4) .
C5 F1 1.370(3) .
C6 C7 1.399(3) .
C6 H6 0.9500 .
C7 H7 0.9500 .
C8 C9 1.391(3) .
C8 C13 1.394(3) .
C8 P1 1.822(2) .
C9 C10 1.395(3) .
C9 H9 0.9500 .
C10 C11 1.385(3) .
C10 H10 0.9500 .
C11 C12 1.385(4) .
C11 H11 0.9500 .
C12 C13 1.385(3) .
C12 H12 0.9500 .
C13 H13 0.9500 .
C14 C19 1.395(3) .
C14 C15 1.397(3) .
C14 P1 1.817(2) .
C15 C16 1.388(3) .
C15 H15 0.9500 .
C16 C17 1.386(3) .
C16 H16 0.9500 .
C17 C18 1.388(3) .
C17 H17 0.9500 .
C18 C19 1.387(3) .
C18 H18 0.9500 .
C19 H19 0.9500 .
P1 Au1 2.2987(6) .
Au1 Au1 3.1373(2) 2_755
